data_4101058
_journal_name_full 'Journal of the American Chemical Society'
_journal_paper_doi 10.1021/ja056980a
_journal_year 2006
_chemical_formula_sum 'C15 H18 O5'
_chemical_formula_weight 278.29
_space_group_IT_number 2
_symmetry_cell_setting triclinic
_symmetry_space_group_name_Hall '-P 1'
_symmetry_space_group_name_H-M 'P -1'
_cell_angle_alpha 78.98(3)
_cell_angle_beta 80.70(3)
_cell_angle_gamma 73.04(3)
_cell_formula_units_Z 2
_cell_length_a 8.5840(17)
_cell_length_b 8.7590(18)
_cell_length_c 9.785(2)
_cell_measurement_temperature 295(2)
_cell_volume 686.4(2)
_diffrn_ambient_temperature 295(2)
_exptl_crystal_density_diffrn 1.347
_cod_depositor_comments
;
The following automatic conversions were performed:
'_symmetry_cell_setting' value 'Triclinic' changed to 'triclinic'
according to '/home/saulius/struct/CIF-dictionaries/cif_core.dic'
dictionary named 'cif_core.dic' version 2.4.1 from 2010-06-29.

Automatic conversion script
Id: cif_fix_enum 1527 2010-12-29 10:47:43Z saulius 
;
_cod_database_code 4101058

loop_
_symmetry_equiv_pos_as_xyz
'x, y, z'
'-x, -y, -z'

loop_
_atom_site_label
_atom_site_type_symbol
_atom_site_fract_x
_atom_site_fract_y
_atom_site_fract_z
_atom_site_U_iso_or_equiv
_atom_site_adp_type
_atom_site_occupancy
_atom_site_symmetry_multiplicity
_atom_site_calc_flag
_atom_site_refinement_flags
_atom_site_disorder_assembly
_atom_site_disorder_group
O2 O -0.13298(16) 0.11535(18) 0.30482(18) 0.0633(5) Uani 1 1 d . . .
O6 O 0.28134(17) 0.48970(17) 0.48041(14) 0.0559(4) Uani 1 1 d . . .
HO6 H 0.3515 0.4417 0.5329 0.084 Uiso 1 1 calc R . .
O7 O 0.57715(15) 0.30831(17) 0.21169(14) 0.0516(4) Uani 1 1 d . . .
HO7 H 0.6706 0.2539 0.2244 0.077 Uiso 1 1 calc R . .
O13 O 0.5128(2) 0.6562(2) 0.31124(16) 0.0689(5) Uani 1 1 d . . .
O14 O 0.38629(17) 0.64411(17) 0.13452(15) 0.0532(4) Uani 1 1 d . . .
C1 C 0.1554(2) 0.0648(2) 0.3263(2) 0.0515(6) Uani 1 1 d . . .
H1A H 0.1861 -0.0280 0.2775 0.062 Uiso 1 1 calc R . .
H1B H 0.1617 0.0272 0.4257 0.062 Uiso 1 1 calc R . .
C2 C -0.0137(2) 0.1667(2) 0.3003(2) 0.0469(5) Uani 1 1 d . . .
C3 C -0.0080(2) 0.3344(2) 0.2739(2) 0.0436(5) Uani 1 1 d . . .
H3A H -0.0992 0.4231 0.2661 0.052 Uiso 1 1 calc R . .
C4 C 0.14652(19) 0.3432(2) 0.26237(19) 0.0358(4) Uani 1 1 d . . .
C5 C 0.2008(2) 0.4941(2) 0.25326(19) 0.0374(4) Uani 1 1 d . . .
C6 C 0.3441(2) 0.4654(2) 0.34178(19) 0.0403(5) Uani 1 1 d . . .
C7 C 0.4734(2) 0.3014(2) 0.3408(2) 0.0433(5) Uani 1 1 d . . .
H7B H 0.5407 0.2870 0.4166 0.052 Uiso 1 1 calc R . .
C8 C 0.3955(2) 0.1621(2) 0.3677(2) 0.0458(5) Uani 1 1 d . . .
H8A H 0.3430 0.1538 0.4633 0.055 Uiso 1 1 calc R . .
H8B H 0.4814 0.0628 0.3593 0.055 Uiso 1 1 calc R . .
C9 C 0.2685(2) 0.1768(2) 0.2689(2) 0.0399(5) Uani 1 1 d . . .
C10 C 0.3527(2) 0.1365(2) 0.1217(2) 0.0467(5) Uani 1 1 d . . .
H10A H 0.4278 0.2028 0.0869 0.056 Uiso 1 1 calc R . .
H10B H 0.4171 0.0246 0.1322 0.056 Uiso 1 1 calc R . .
C11 C 0.2378(2) 0.1619(3) 0.0146(2) 0.0534(6) Uani 1 1 d . . .
H11A H 0.1873 0.2680 -0.0215 0.064 Uiso 1 1 calc R . .
C12 C 0.2027(3) 0.0484(3) -0.0322(3) 0.0688(7) Uani 1 1 d . . .
H12A H 0.2505 -0.0593 0.0011 0.103 Uiso 1 1 calc R . .
H12B H 0.1297 0.0748 -0.0991 0.103 Uiso 1 1 calc R . .
C13 C 0.4255(2) 0.5969(3) 0.2654(2) 0.0493(5) Uani 1 1 d . . .
C15 C 0.2804(2) 0.5524(2) 0.1072(2) 0.0462(5) Uani 1 1 d . . .
H15A H 0.3438 0.4614 0.0610 0.055 Uiso 1 1 calc R . .
H15B H 0.1977 0.6202 0.0487 0.055 Uiso 1 1 calc R . .
C16 C 0.0565(2) 0.6334(2) 0.2991(2) 0.0534(6) Uani 1 1 d . . .
H16A H -0.0261 0.6591 0.2367 0.080 Uiso 1 1 calc R . .
H16B H 0.0948 0.7266 0.2966 0.080 Uiso 1 1 calc R . .
H16C H 0.0109 0.6012 0.3928 0.080 Uiso 1 1 calc R . .

loop_
_atom_site_aniso_label
_atom_site_aniso_U_11
_atom_site_aniso_U_22
_atom_site_aniso_U_33
_atom_site_aniso_U_23
_atom_site_aniso_U_13
_atom_site_aniso_U_12
O2 0.0418(8) 0.0674(10) 0.0859(13) -0.0078(9) -0.0100(7) -0.0237(7)
O6 0.0575(8) 0.0747(10) 0.0348(9) -0.0125(7) -0.0028(6) -0.0155(7)
O7 0.0338(7) 0.0749(10) 0.0442(9) -0.0087(7) -0.0007(6) -0.0137(6)
O13 0.0819(11) 0.0861(12) 0.0582(11) -0.0038(9) -0.0208(9) -0.0505(9)
O14 0.0643(9) 0.0637(9) 0.0404(9) 0.0047(7) -0.0123(7) -0.0353(7)
C1 0.0434(11) 0.0450(12) 0.0637(15) 0.0042(10) -0.0093(10) -0.0143(9)
C2 0.0368(10) 0.0563(13) 0.0475(13) -0.0049(10) -0.0033(9) -0.0152(9)
C3 0.0328(9) 0.0455(12) 0.0492(13) -0.0065(9) -0.0051(8) -0.0059(8)
C4 0.0343(9) 0.0413(11) 0.0291(10) -0.0023(8) -0.0049(7) -0.0072(8)
C5 0.0365(9) 0.0414(11) 0.0339(11) -0.0025(8) -0.0061(8) -0.0107(8)
C6 0.0414(10) 0.0535(12) 0.0286(11) -0.0060(9) -0.0038(8) -0.0172(9)
C7 0.0346(9) 0.0633(13) 0.0319(11) -0.0033(9) -0.0078(8) -0.0135(9)
C8 0.0385(10) 0.0501(12) 0.0425(12) 0.0028(9) -0.0109(8) -0.0050(9)
C9 0.0332(9) 0.0376(10) 0.0453(12) 0.0010(9) -0.0072(8) -0.0074(8)
C10 0.0377(10) 0.0480(12) 0.0539(14) -0.0150(10) -0.0036(9) -0.0070(9)
C11 0.0499(12) 0.0516(13) 0.0569(15) -0.0143(11) -0.0098(10) -0.0051(10)
C12 0.0680(15) 0.0638(15) 0.0782(19) -0.0205(13) -0.0227(13) -0.0095(12)
C13 0.0509(11) 0.0580(13) 0.0429(13) -0.0057(10) -0.0070(9) -0.0210(10)
C15 0.0518(11) 0.0537(12) 0.0382(12) 0.0032(9) -0.0142(9) -0.0236(9)
C16 0.0511(12) 0.0436(12) 0.0637(16) -0.0107(10) -0.0099(10) -0.0066(9)

loop_
_geom_bond_atom_site_label_1
_geom_bond_atom_site_label_2
_geom_bond_distance
_geom_bond_site_symmetry_2
_geom_bond_publ_flag
O2 C2 1.224(2) . ?
O6 C6 1.408(2) . ?
O7 C7 1.425(2) . ?
O13 C13 1.207(2) . ?
O14 C13 1.334(2) . ?
O14 C15 1.459(2) . ?
C1 C2 1.499(3) . ?
C1 C9 1.545(3) . ?
C2 C3 1.456(3) . ?
C3 C4 1.336(2) . ?
C4 C5 1.508(3) . ?
C4 C9 1.523(2) . ?
C5 C16 1.540(3) . ?
C5 C15 1.543(3) . ?
C5 C6 1.552(2) . ?
C6 C13 1.532(3) . ?
C6 C7 1.539(3) . ?
C7 C8 1.517(3) . ?
C8 C9 1.533(3) . ?
C9 C10 1.559(3) . ?
C10 C11 1.496(3) . ?
C11 C12 1.297(3) . ?
